data_7028929
loop_
_publ_author_name
'Bolli, Christoph'
'Gellhaar, Jorit'
'Jenne, Carsten'
'Ke\&sler, Mathias'
'Scherer, Harald'
'Seeger, Helene'
'Uzun, Rabiya'

_publ_section_title
;
 Bis(triphenyl-\l(5)-phosphanylidene)ammonium fluoride: a reactive
 fluoride source to access the hypervalent silicates [MenSiF5-n](-) (n =
 0-3).
;
_journal_issue 11
_journal_name_full 'Dalton transactions (Cambridge, England : 2003)'
_journal_page_first 4326
_journal_page_last 4334
_journal_paper_doi 10.1039/c3dt52617h
_journal_volume 43
_journal_year 2014
_chemical_formula_moiety '4(C36 H30 N P2), C2 H3 N, 2(F2 H), 3.35(F), 0.32(Cl)'
_chemical_formula_sum 'C146 H125 Cl0.32 F7.35 N5 P8'
_chemical_formula_weight 2348.50
_chemical_name_systematic
;
 ?
;
_space_group_IT_number 14
_symmetry_cell_setting monoclinic
_symmetry_space_group_name_Hall '-P 2ybc'
_symmetry_space_group_name_H-M 'P 1 21/c 1'
_atom_sites_solution_hydrogens geom
_atom_sites_solution_primary direct
_atom_sites_solution_secondary difmap
_audit_creation_method SHELXL-97
_cell_angle_alpha 90.00
_cell_angle_beta 91.13(3)
_cell_angle_gamma 90.00
_cell_formula_units_Z 4
_cell_length_a 26.849(5)
_cell_length_b 17.457(4)
_cell_length_c 26.239(5)
_cell_measurement_reflns_used 1000
_cell_measurement_temperature 123(2)
_cell_measurement_theta_max 27.47
_cell_measurement_theta_min 2.99
_cell_volume 12296(4)
_computing_cell_refinement 'CrystalClear (Rigaku Inc., 2007)'
_computing_data_collection 'CrystalClear (Rigaku Inc., 2007)'
_computing_data_reduction 'CrystalClear (Rigaku Inc., 2007)'
_computing_molecular_graphics Diamond
_computing_publication_material 'SHELXL-97 (Sheldrick, 1997)'
_computing_structure_refinement 'SHELXL-97 (Sheldrick, 1997)'
_computing_structure_solution 'SHELXS-97 (Sheldrick, 1997)'
_diffrn_ambient_temperature 123(2)
_diffrn_detector_area_resol_mean 10.0000
_diffrn_measured_fraction_theta_full 0.988
_diffrn_measured_fraction_theta_max 0.988
_diffrn_measurement_device_type 'Rigaku R-AXIS Spider'
_diffrn_measurement_method dtprofit.ref
_diffrn_radiation_detector RX
_diffrn_radiation_monochromator graphite
_diffrn_radiation_source 'sealed tube'
_diffrn_radiation_type MoK\a
_diffrn_radiation_wavelength 0.71073
_diffrn_reflns_av_R_equivalents 0.0613
_diffrn_reflns_av_sigmaI/netI 0.0540
_diffrn_reflns_limit_h_max 33
_diffrn_reflns_limit_h_min -34
_diffrn_reflns_limit_k_max 22
_diffrn_reflns_limit_k_min -22
_diffrn_reflns_limit_l_max 34
_diffrn_reflns_limit_l_min -34
_diffrn_reflns_number 121162
_diffrn_reflns_theta_full 27.47
_diffrn_reflns_theta_max 27.47
_diffrn_reflns_theta_min 2.99
_exptl_absorpt_coefficient_mu 0.186
_exptl_absorpt_correction_T_max 0.9359
_exptl_absorpt_correction_T_min 0.9224
_exptl_absorpt_correction_type multi-scan
_exptl_absorpt_process_details
;
March 2001 T Higashi
;
_exptl_crystal_colour Colorless
_exptl_crystal_density_diffrn 1.269
_exptl_crystal_density_method 'not measured'
_exptl_crystal_description Block
_exptl_crystal_F_000 4911
_exptl_crystal_size_max 0.44
_exptl_crystal_size_mid 0.36
_exptl_crystal_size_min 0.36
_refine_diff_density_max 0.663
_refine_diff_density_min -0.517
_refine_diff_density_rms 0.056
_refine_ls_extinction_method none
_refine_ls_goodness_of_fit_ref 1.041
_refine_ls_hydrogen_treatment mixed
_refine_ls_matrix_type full
_refine_ls_number_parameters 1534
_refine_ls_number_reflns 27831
_refine_ls_number_restraints 0
_refine_ls_restrained_S_all 1.041
_refine_ls_R_factor_all 0.0904
_refine_ls_R_factor_gt 0.0530
_refine_ls_shift/su_max 0.002
_refine_ls_shift/su_mean 0.000
_refine_ls_structure_factor_coef Fsqd
_refine_ls_weighting_details 'calc w=1/[\s^2^(Fo^2^)+(0.0629P)^2^+5.0361P] where P=(Fo^2^+2Fc^2^)/3'
_refine_ls_weighting_scheme calc
_refine_ls_wR_factor_gt 0.1277
_refine_ls_wR_factor_ref 0.1451
_reflns_number_gt 18420
_reflns_number_total 27831
_reflns_threshold_expression >2sigma(I)
_cod_data_source_file c3dt52617h.txt
_cod_data_source_block ck-ru-09
_cod_depositor_comments
;
The following automatic conversions were performed:

'_symmetry_cell_setting' value 'Monoclinic' changed to 'monoclinic'
according to
/usr/data/users/saulius/automatic-downloads/current/RSC/lib/dictionaries/cif_core.dic
dictionary named 'cif_core.dic' version 2.4.2 from 2011-04-26.

Automatic conversion script
Id: cif_fix_values 2281 2013-09-26 08:29:07Z andrius 
;
_cod_original_sg_symbol_H-M P2(1)/c
_cod_database_code 7028929

loop_
_symmetry_equiv_pos_as_xyz
'x, y, z'
'-x, y+1/2, -z+1/2'
'-x, -y, -z'
'x, -y-1/2, z-1/2'

loop_
_atom_site_label
_atom_site_type_symbol
_atom_site_fract_x
_atom_site_fract_y
_atom_site_fract_z
_atom_site_U_iso_or_equiv
_atom_site_adp_type
_atom_site_occupancy
_atom_site_symmetry_multiplicity
_atom_site_calc_flag
_atom_site_refinement_flags
P1 P 0.05339(2) 0.41582(3) 0.36918(2) 0.02455(12) Uani 1 1 d .
P2 P 0.14195(2) 0.51459(3) 0.39572(2) 0.02689(13) Uani 1 1 d .
N1 N 0.08727(7) 0.48704(10) 0.38310(8) 0.0315(4) Uani 1 1 d .
C1 C -0.00700(8) 0.45202(13) 0.35026(8) 0.0275(5) Uani 1 1 d .
C2 C -0.04769(9) 0.40345(14) 0.34395(10) 0.0348(5) Uani 1 1 d .
H2 H -0.0441 0.3502 0.3505 0.0505(8) Uiso 1 1 calc R
C3 C -0.09317(9) 0.43239(16) 0.32826(10) 0.0414(6) Uani 1 1 d .
H3 H -0.1209 0.3991 0.3236 0.0505(8) Uiso 1 1 calc R
C4 C -0.09838(10) 0.50990(17) 0.31940(11) 0.0486(7) Uani 1 1 d .
H4 H -0.1297 0.5295 0.3083 0.0505(8) Uiso 1 1 calc R
C5 C -0.05885(10) 0.55920(17) 0.32644(12) 0.0520(8) Uani 1 1 d .
H5 H -0.0631 0.6126 0.3209 0.0505(8) Uiso 1 1 calc R
C6 C -0.01272(9) 0.53053(14) 0.34172(10) 0.0376(6) Uani 1 1 d .
H6 H 0.0148 0.5641 0.3463 0.0505(8) Uiso 1 1 calc R
C7 C 0.07653(8) 0.35807(12) 0.31782(9) 0.0281(5) Uani 1 1 d .
C8 C 0.05421(10) 0.35880(14) 0.26951(9) 0.0363(6) Uani 1 1 d .
H8 H 0.0248 0.3878 0.2633 0.0505(8) Uiso 1 1 calc R
C9 C 0.07515(11) 0.31705(16) 0.23049(10) 0.0484(7) Uani 1 1 d .
H9 H 0.0595 0.3165 0.1977 0.0505(8) Uiso 1 1 calc R
C10 C 0.11830(11) 0.27647(16) 0.23889(12) 0.0513(8) Uani 1 1 d .
H10 H 0.1327 0.2488 0.2117 0.0505(8) Uiso 1 1 calc R
C11 C 0.14108(10) 0.27556(16) 0.28680(12) 0.0477(7) Uani 1 1 d .
H11 H 0.1710 0.2474 0.2924 0.0505(8) Uiso 1 1 calc R
C12 C 0.11998(9) 0.31595(14) 0.32644(10) 0.0380(6) Uani 1 1 d .
H12 H 0.1351 0.3149 0.3595 0.0505(8) Uiso 1 1 calc R
C13 C 0.04522(8) 0.35132(13) 0.42188(9) 0.0297(5) Uani 1 1 d .
C14 C 0.02970(9) 0.27581(14) 0.41290(11) 0.0395(6) Uani 1 1 d .
H14 H 0.0244 0.2583 0.3789 0.0505(8) Uiso 1 1 calc R
C15 C 0.02208(11) 0.22649(16) 0.45344(12) 0.0510(8) Uani 1 1 d .
H15 H 0.0108 0.1757 0.4474 0.0505(8) Uiso 1 1 calc R
C16 C 0.03093(10) 0.25156(19) 0.50242(12) 0.0532(8) Uani 1 1 d .
H16 H 0.0267 0.2171 0.5300 0.0505(8) Uiso 1 1 calc R
C17 C 0.04583(10) 0.3257(2) 0.51223(11) 0.0520(8) Uani 1 1 d .
H17 H 0.0514 0.3423 0.5463 0.0505(8) Uiso 1 1 calc R
C18 C 0.05266(9) 0.37636(16) 0.47151(9) 0.0393(6) Uani 1 1 d .
H18 H 0.0624 0.4278 0.4780 0.0505(8) Uiso 1 1 calc R
C19 C 0.16730(9) 0.56756(13) 0.34353(9) 0.0314(5) Uani 1 1 d .
C20 C 0.14327(10) 0.56767(15) 0.29688(11) 0.0437(6) Uani 1 1 d .
H20 H 0.1120 0.5426 0.2928 0.0505(8) Uiso 1 1 calc R
C21 C 0.16448(13) 0.60448(17) 0.25547(12) 0.0561(8) Uani 1 1 d .
H21 H 0.1473 0.6051 0.2235 0.0505(8) Uiso 1 1 calc R
C22 C 0.20971(13) 0.63959(16) 0.26058(12) 0.0575(8) Uani 1 1 d .
H22 H 0.2241 0.6641 0.2321 0.0505(8) Uiso 1 1 calc R
C23 C 0.23461(12) 0.63966(16) 0.30694(13) 0.0537(8) Uani 1 1 d .
H23 H 0.2661 0.6641 0.3104 0.0505(8) Uiso 1 1 calc R
C24 C 0.21361(10) 0.60396(15) 0.34857(11) 0.0465(7) Uani 1 1 d .
H24 H 0.2307 0.6042 0.3806 0.0505(8) Uiso 1 1 calc R
C25 C 0.13996(8) 0.57368(12) 0.45182(9) 0.0291(5) Uani 1 1 d .
C26 C 0.09450(9) 0.59872(14) 0.47034(10) 0.0398(6) Uani 1 1 d .
H26 H 0.0643 0.5870 0.4525 0.0505(8) Uiso 1 1 calc R
C27 C 0.09359(10) 0.64117(15) 0.51534(11) 0.0466(7) Uani 1 1 d .
H27 H 0.0626 0.6576 0.5283 0.0505(8) Uiso 1 1 calc R
C28 C 0.13679(11) 0.65954(14) 0.54110(10) 0.0429(6) Uani 1 1 d .
H28 H 0.1357 0.6881 0.5719 0.0505(8) Uiso 1 1 calc R
C29 C 0.18227(10) 0.63631(14) 0.52209(10) 0.0404(6) Uani 1 1 d .
H29 H 0.2123 0.6501 0.5394 0.0505(8) Uiso 1 1 calc R
C30 C 0.18382(9) 0.59304(13) 0.47796(10) 0.0346(5) Uani 1 1 d .
H30 H 0.2150 0.5765 0.4654 0.0505(8) Uiso 1 1 calc R
C31 C 0.18665(8) 0.44032(12) 0.40999(9) 0.0279(5) Uani 1 1 d .
C32 C 0.18539(9) 0.40290(13) 0.45685(10) 0.0337(5) Uani 1 1 d .
H32 H 0.1624 0.4190 0.4818 0.0505(8) Uiso 1 1 calc R
C33 C 0.21744(9) 0.34229(13) 0.46741(11) 0.0386(6) Uani 1 1 d .
H33 H 0.2167 0.3173 0.4996 0.0505(8) Uiso 1 1 calc R
C34 C 0.25044(10) 0.31847(14) 0.43100(11) 0.0423(6) Uani 1 1 d .
H34 H 0.2722 0.2767 0.4381 0.0505(8) Uiso 1 1 calc R
C35 C 0.25215(10) 0.35451(14) 0.38449(11) 0.0433(6) Uani 1 1 d .
H35 H 0.2750 0.3376 0.3597 0.0505(8) Uiso 1 1 calc R
C36 C 0.22035(9) 0.41600(14) 0.37372(10) 0.0386(6) Uani 1 1 d .
H36 H 0.2217 0.4412 0.3417 0.0505(8) Uiso 1 1 calc R
P3 P 0.45224(2) 0.61953(3) 0.12655(2) 0.02804(13) Uani 1 1 d .
P4 P 0.36181(2) 0.51807(4) 0.11650(3) 0.03173(14) Uani 1 1 d .
N2 N 0.41512(7) 0.55451(12) 0.10943(8) 0.0372(5) Uani 1 1 d .
C101 C 0.46338(8) 0.68258(14) 0.07373(9) 0.0339(5) Uani 1 1 d .
C102 C 0.45210(9) 0.65833(17) 0.02410(10) 0.0430(6) Uani 1 1 d .
H102 H 0.4403 0.6078 0.0181 0.0505(8) Uiso 1 1 calc R
C103 C 0.45818(11) 0.7085(2) -0.01646(12) 0.0591(9) Uani 1 1 d .
H103 H 0.4506 0.6919 -0.0502 0.0505(8) Uiso 1 1 calc R
C104 C 0.47488(11) 0.7815(2) -0.00823(13) 0.0616(9) Uani 1 1 d .
H104 H 0.4780 0.8159 -0.0361 0.0505(8) Uiso 1 1 calc R
C105 C 0.48722(11) 0.80526(18) 0.04033(14) 0.0568(8) Uani 1 1 d .
H105 H 0.4996 0.8556 0.0457 0.0505(8) Uiso 1 1 calc R
C106 C 0.48178(10) 0.75646(14) 0.08173(11) 0.0431(6) Uani 1 1 d .
H106 H 0.4905 0.7733 0.1152 0.0505(8) Uiso 1 1 calc R
C107 C 0.51013(8) 0.57662(13) 0.14676(9) 0.0309(5) Uani 1 1 d .
C108 C 0.55432(9) 0.61724(15) 0.14566(11) 0.0404(6) Uani 1 1 d .
H108 H 0.5547 0.6685 0.1335 0.0505(8) Uiso 1 1 calc R
C109 C 0.59803(10) 0.58235(19) 0.16250(12) 0.0515(8) Uani 1 1 d .
H109 H 0.6286 0.6098 0.1617 0.0505(8) Uiso 1 1 calc R
C110 C 0.59753(11) 0.5089(2) 0.18028(11) 0.0566(8) Uani 1 1 d .
H110 H 0.6277 0.4857 0.1917 0.0505(8) Uiso 1 1 calc R
C111 C 0.55373(12) 0.46810(19) 0.18178(13) 0.0615(9) Uani 1 1 d .
H111 H 0.5537 0.4170 0.1943 0.0505(8) Uiso 1 1 calc R
C112 C 0.50949(10) 0.50174(16) 0.16498(12) 0.0487(7) Uani 1 1 d .
H112 H 0.4791 0.4739 0.1659 0.0505(8) Uiso 1 1 calc R
C113 C 0.43054(8) 0.67819(13) 0.17771(9) 0.0295(5) Uani 1 1 d .
C114 C 0.44982(9) 0.67184(14) 0.22715(10) 0.0370(6) Uani 1 1 d .
H114 H 0.4783 0.6409 0.2338 0.0505(8) Uiso 1 1 calc R
C115 C 0.42740(10) 0.71068(15) 0.26674(10) 0.0440(6) Uani 1 1 d .
H115 H 0.4405 0.7062 0.3005 0.0505(8) Uiso 1 1 calc R
C116 C 0.38598(11) 0.75602(15) 0.25697(11) 0.0453(7) Uani 1 1 d .
H116 H 0.3704 0.7820 0.2842 0.0505(8) Uiso 1 1 calc R
C117 C 0.36710(10) 0.76369(15) 0.20784(10) 0.0422(6) Uani 1 1 d .
H117 H 0.3389 0.7955 0.2014 0.0505(8) Uiso 1 1 calc R
C118 C 0.38904(9) 0.72530(14) 0.16812(10) 0.0360(6) Uani 1 1 d .
H118 H 0.3761 0.7308 0.1344 0.0505(8) Uiso 1 1 calc R
C119 C 0.35012(9) 0.48549(15) 0.18020(11) 0.0403(6) Uani 1 1 d .
C120 C 0.34649(10) 0.54065(18) 0.21934(11) 0.0472(7) Uani 1 1 d .
H120 H 0.3495 0.5935 0.2114 0.0505(8) Uiso 1 1 calc R
C121 C 0.33865(10) 0.51851(19) 0.26900(12) 0.0523(8) Uani 1 1 d .
H121 H 0.3364 0.5557 0.2953 0.0505(8) Uiso 1 1 calc R
C122 C 0.33408(11) 0.4414(2) 0.27991(13) 0.0604(9) Uani 1 1 d .
H122 H 0.3288 0.4256 0.3140 0.0505(8) Uiso 1 1 calc R
C123 C 0.33702(12) 0.3880(2) 0.24254(14) 0.0618(9) Uani 1 1 d .
H123 H 0.3335 0.3353 0.2509 0.0505(8) Uiso 1 1 calc R
C124 C 0.34517(10) 0.40911(17) 0.19208(12) 0.0502(7) Uani 1 1 d .
H124 H 0.3473 0.3712 0.1662 0.0505(8) Uiso 1 1 calc R
C125 C 0.31161(8) 0.58167(13) 0.09857(10) 0.0323(5) Uani 1 1 d .
C126 C 0.31589(9) 0.62543(16) 0.05517(11) 0.0453(7) Uani 1 1 d .
H126 H 0.3461 0.6244 0.0370 0.0505(8) Uiso 1 1 calc R
C127 C 0.27701(10) 0.67083(16) 0.03768(12) 0.0495(7) Uani 1 1 d .
H127 H 0.2801 0.7000 0.0073 0.0505(8) Uiso 1 1 calc R
C128 C 0.23366(10) 0.67315(15) 0.06491(13) 0.0509(8) Uani 1 1 d .
H128 H 0.2071 0.7052 0.0536 0.0505(8) Uiso 1 1 calc R
C129 C 0.22831(10) 0.62945(16) 0.10848(13) 0.0532(8) Uani 1 1 d .
H129 H 0.1981 0.6310 0.1267 0.0505(8) Uiso 1 1 calc R
C130 C 0.26723(9) 0.58366(15) 0.12522(11) 0.0445(7) Uani 1 1 d .
H130 H 0.2638 0.5534 0.1550 0.0505(8) Uiso 1 1 calc R
C131 C 0.35782(9) 0.44090(13) 0.07135(10) 0.0359(6) Uani 1 1 d .
C132 C 0.39919(10) 0.42202(15) 0.04270(11) 0.0434(6) Uani 1 1 d .
H132 H 0.4306 0.4447 0.0503 0.0505(8) Uiso 1 1 calc R
C133 C 0.39414(12) 0.36962(16) 0.00290(13) 0.0550(8) Uani 1 1 d .
H133 H 0.4222 0.3566 -0.0168 0.0505(8) Uiso 1 1 calc R
C134 C 0.34841(12) 0.33665(16) -0.00794(14) 0.0599(9) Uani 1 1 d .
H134 H 0.3448 0.3023 -0.0358 0.0505(8) Uiso 1 1 calc R
C135 C 0.30815(12) 0.35352(16) 0.02158(15) 0.0627(9) Uani 1 1 d .
H135 H 0.2771 0.3293 0.0147 0.0505(8) Uiso 1 1 calc R
C136 C 0.31252(10) 0.40565(15) 0.06144(13) 0.0523(8) Uani 1 1 d .
H136 H 0.2846 0.4170 0.0817 0.0505(8) Uiso 1 1 calc R
P5 P 0.10398(2) 0.94012(3) 0.37228(2) 0.02745(13) Uani 1 1 d .
P6 P 0.20595(2) 1.00430(3) 0.37923(2) 0.02821(13) Uani 1 1 d .
N3 N 0.15972(7) 0.95848(11) 0.35695(8) 0.0332(5) Uani 1 1 d .
C201 C 0.09353(8) 0.93521(13) 0.43944(9) 0.0282(5) Uani 1 1 d .
C202 C 0.07086(8) 0.99549(13) 0.46503(9) 0.0321(5) Uani 1 1 d .
H202 H 0.0592 1.0389 0.4465 0.0505(8) Uiso 1 1 calc R
C203 C 0.06531(9) 0.99220(15) 0.51763(10) 0.0390(6) Uani 1 1 d .
H203 H 0.0502 1.0335 0.5351 0.0505(8) Uiso 1 1 calc R
C204 C 0.08183(9) 0.92900(16) 0.54426(10) 0.0423(6) Uani 1 1 d .
H204 H 0.0777 0.9266 0.5801 0.0505(8) Uiso 1 1 calc R
C205 C 0.10438(10) 0.86892(16) 0.51941(10) 0.0422(6) Uani 1 1 d .
H205 H 0.1155 0.8255 0.5382 0.0505(8) Uiso 1 1 calc R
C206 C 0.11086(9) 0.87168(14) 0.46718(10) 0.0360(6) Uani 1 1 d .
H206 H 0.1270 0.8307 0.4503 0.0505(8) Uiso 1 1 calc R
C207 C 0.08689(8) 0.84957(12) 0.34516(9) 0.0292(5) Uani 1 1 d .
C208 C 0.05062(9) 0.80418(13) 0.36730(10) 0.0356(6) Uani 1 1 d .
H208 H 0.0364 0.8192 0.3986 0.0505(8) Uiso 1 1 calc R
C209 C 0.03519(10) 0.73675(14) 0.34358(11) 0.0405(6) Uani 1 1 d .
H209 H 0.0107 0.7053 0.3588 0.0505(8) Uiso 1 1 calc R
C210 C 0.05548(11) 0.71601(15) 0.29830(11) 0.0458(7) Uani 1 1 d .
H210 H 0.0451 0.6697 0.2823 0.0505(8) Uiso 1 1 calc R
C211 C 0.09110(11) 0.76134(15) 0.27505(11) 0.0475(7) Uani 1 1 d .
H211 H 0.1044 0.7467 0.2432 0.0505(8) Uiso 1 1 calc R
C212 C 0.10696(10) 0.82800(13) 0.29877(9) 0.0357(6) Uani 1 1 d .
H212 H 0.1315 0.8591 0.2834 0.0505(8) Uiso 1 1 calc R
C213 C 0.06119(9) 1.00971(13) 0.34650(9) 0.0308(5) Uani 1 1 d .
C214 C 0.01020(9) 0.99524(14) 0.34779(9) 0.0366(6) Uani 1 1 d .
H214 H -0.0018 0.9474 0.3597 0.0505(8) Uiso 1 1 calc R
C215 C -0.02277(10) 1.05131(16) 0.33160(10) 0.0441(6) Uani 1 1 d .
H215 H -0.0576 1.0419 0.3324 0.0505(8) Uiso 1 1 calc R
C216 C -0.00554(11) 1.12100(15) 0.31420(10) 0.0444(7) Uani 1 1 d .
H216 H -0.0286 1.1597 0.3043 0.0505(8) Uiso 1 1 calc R
C217 C 0.04457(11) 1.13472(15) 0.31105(10) 0.0449(7) Uani 1 1 d .
H217 H 0.0561 1.1819 0.2976 0.0505(8) Uiso 1 1 calc R
C218 C 0.07821(10) 1.07965(13) 0.32752(10) 0.0375(6) Uani 1 1 d .
H218 H 0.1130 1.0893 0.3259 0.0505(8) Uiso 1 1 calc R
C219 C 0.19420(8) 1.05791(13) 0.43630(9) 0.0305(5) Uani 1 1 d .
C220 C 0.17177(9) 1.12985(13) 0.43312(10) 0.0364(6) Uani 1 1 d .
H220 H 0.1679 1.1547 0.4011 0.0505(8) Uiso 1 1 calc R
C221 C 0.15513(10) 1.16511(15) 0.47730(12) 0.0448(7) Uani 1 1 d .
H221 H 0.1398 1.2141 0.4754 0.0505(8) Uiso 1 1 calc R
C222 C 0.16086(10) 1.12890(16) 0.52371(11) 0.0450(7) Uani 1 1 d .
H222 H 0.1490 1.1528 0.5536 0.0505(8) Uiso 1 1 calc R
C223 C 0.18381(9) 1.05805(16) 0.52706(10) 0.0425(6) Uani 1 1 d .
H223 H 0.1879 1.0338 0.5593 0.0505(8) Uiso 1 1 calc R
C224 C 0.20084(9) 1.02256(14) 0.48373(9) 0.0346(5) Uani 1 1 d .
H224 H 0.2170 0.9743 0.4862 0.0505(8) Uiso 1 1 calc R
C225 C 0.25615(9) 0.93836(13) 0.39351(9) 0.0320(5) Uani 1 1 d .
C226 C 0.30263(9) 0.96449(15) 0.41032(10) 0.0408(6) Uani 1 1 d .
H226 H 0.3075 1.0174 0.4173 0.0505(8) Uiso 1 1 calc R
C227 C 0.34195(10) 0.91345(16) 0.41695(12) 0.0486(7) Uani 1 1 d .
H227 H 0.3736 0.9314 0.4285 0.0505(8) Uiso 1 1 calc R
C228 C 0.33495(11) 0.83630(16) 0.40668(11) 0.0498(7) Uani 1 1 d .
H228 H 0.3621 0.8018 0.4102 0.0505(8) Uiso 1 1 calc R
C229 C 0.28883(11) 0.80943(15) 0.39141(10) 0.0451(7) Uani 1 1 d .
H229 H 0.2841 0.7563 0.3853 0.0505(8) Uiso 1 1 calc R
C230 C 0.24905(10) 0.86014(14) 0.38488(9) 0.0371(6) Uani 1 1 d .
H230 H 0.2172 0.8415 0.3746 0.0505(8) Uiso 1 1 calc R
C231 C 0.22646(8) 1.06996(12) 0.33080(9) 0.0274(5) Uani 1 1 d .
C232 C 0.26143(8) 1.12754(13) 0.34158(9) 0.0311(5) Uani 1 1 d .
H232 H 0.2744 1.1338 0.3753 0.0505(8) Uiso 1 1 calc R
C233 C 0.27718(9) 1.17551(13) 0.30291(10) 0.0328(5) Uani 1 1 d .
H233 H 0.3014 1.2139 0.3101 0.0505(8) Uiso 1 1 calc R
C234 C 0.25769(9) 1.16773(14) 0.25396(10) 0.0347(5) Uani 1 1 d .
H234 H 0.2681 1.2013 0.2278 0.0505(8) Uiso 1 1 calc R
C235 C 0.22302(9) 1.11105(13) 0.24307(9) 0.0333(5) Uani 1 1 d .
H235 H 0.2098 1.1056 0.2094 0.0505(8) Uiso 1 1 calc R
C236 C 0.20749(8) 1.06215(13) 0.28135(9) 0.0309(5) Uani 1 1 d .
H236 H 0.1838 1.0232 0.2737 0.0505(8) Uiso 1 1 calc R
P7 P 0.30537(2) 0.00748(3) 0.12341(2) 0.02711(13) Uani 1 1 d .
P8 P 0.40543(2) 0.07769(3) 0.12424(2) 0.02728(13) Uani 1 1 d .
N4 N 0.35404(7) 0.04750(11) 0.14520(7) 0.0322(4) Uani 1 1 d .
C301 C 0.28270(8) -0.05578(12) 0.17211(9) 0.0278(5) Uani 1 1 d .
C302 C 0.30130(8) -0.04820(13) 0.22163(9) 0.0295(5) Uani 1 1 d .
H302 H 0.3262 -0.0111 0.2293 0.0505(8) Uiso 1 1 calc R
C303 C 0.28337(9) -0.09496(13) 0.25996(9) 0.0339(5) Uani 1 1 d .
H303 H 0.2961 -0.0900 0.2938 0.0505(8) Uiso 1 1 calc R
C304 C 0.24689(9) -0.14890(14) 0.24884(10) 0.0357(6) Uani 1 1 d .
H304 H 0.2348 -0.1808 0.2752 0.0505(8) Uiso 1 1 calc R
C305 C 0.22789(9) -0.15686(14) 0.19977(10) 0.0374(6) Uani 1 1 d .
H305 H 0.2026 -0.1936 0.1924 0.0505(8) Uiso 1 1 calc R
C306 C 0.24610(9) -0.11065(14) 0.16140(10) 0.0351(5) Uani 1 1 d .
H306 H 0.2336 -0.1164 0.1275 0.0505(8) Uiso 1 1 calc R
C307 C 0.25754(9) 0.07721(14) 0.11044(9) 0.0346(5) Uani 1 1 d .
C308 C 0.26846(11) 0.15445(14) 0.11763(10) 0.0430(6) Uani 1 1 d .
H308 H 0.3016 0.1701 0.1255 0.0505(8) Uiso 1 1 calc R
C309 C 0.23067(14) 0.20877(17) 0.11330(12) 0.0600(9) Uani 1 1 d .
H309 H 0.2381 0.2615 0.1180 0.0505(8) Uiso 1 1 calc R
C310 C 0.18275(14) 0.1864(2) 0.10227(12) 0.0665(10) Uani 1 1 d .
H310 H 0.1570 0.2236 0.1003 0.0505(8) Uiso 1 1 calc R
C311 C 0.17167(11) 0.1103(2) 0.09404(12) 0.0575(8) Uani 1 1 d .
H311 H 0.1385 0.0953 0.0858 0.0505(8) Uiso 1 1 calc R
C312 C 0.20897(9) 0.05532(16) 0.09774(10) 0.0415(6) Uani 1 1 d .
H312 H 0.2014 0.0029 0.0916 0.0505(8) Uiso 1 1 calc R
C313 C 0.31418(8) -0.04937(13) 0.06738(9) 0.0295(5) Uani 1 1 d .
C314 C 0.30320(8) -0.02144(15) 0.01861(9) 0.0338(5) Uani 1 1 d .
H314 H 0.2865 0.0262 0.0143 0.0505(8) Uiso 1 1 calc R
C315 C 0.31691(9) -0.06395(17) -0.02368(10) 0.0430(7) Uani 1 1 d .
H315 H 0.3098 -0.0450 -0.0570 0.0505(8) Uiso 1 1 calc R
C316 C 0.34082(10) -0.13372(16) -0.01750(11) 0.0463(7) Uani 1 1 d .
H316 H 0.3500 -0.1625 -0.0466 0.0505(8) Uiso 1 1 calc R
C317 C 0.35134(10) -0.16143(15) 0.03032(11) 0.0457(7) Uani 1 1 d .
H317 H 0.3675 -0.2095 0.0343 0.0505(8) Uiso 1 1 calc R
C318 C 0.33851(9) -0.11975(14) 0.07291(10) 0.0369(6) Uani 1 1 d .
H318 H 0.3462 -0.1390 0.1060 0.0505(8) Uiso 1 1 calc R
C319 C 0.45575(9) 0.01923(13) 0.14799(9) 0.0303(5) Uani 1 1 d .
C320 C 0.50448(9) 0.04678(14) 0.14639(9) 0.0346(5) Uani 1 1 d .
H320 H 0.5109 0.0961 0.1327 0.0505(8) Uiso 1 1 calc R
C321 C 0.54327(10) 0.00231(16) 0.16472(10) 0.0412(6) Uani 1 1 d .
H321 H 0.5764 0.0212 0.1639 0.0505(8) Uiso 1 1 calc R
C322 C 0.53404(10) -0.06973(16) 0.18432(10) 0.0437(6) Uani 1 1 d .
H322 H 0.5610 -0.1005 0.1964 0.0505(8) Uiso 1 1 calc R
C323 C 0.48602(11) -0.09720(15) 0.18636(10) 0.0431(6) Uani 1 1 d .
H323 H 0.4799 -0.1465 0.2002 0.0505(8) Uiso 1 1 calc R
C324 C 0.44647(10) -0.05281(13) 0.16816(10) 0.0369(6) Uani 1 1 d .
H324 H 0.4133 -0.0717 0.1695 0.0505(8) Uiso 1 1 calc R
C325 C 0.41868(8) 0.17123(12) 0.14983(9) 0.0292(5) Uani 1 1 d .
C326 C 0.44379(9) 0.22709(13) 0.12242(10) 0.0363(6) Uani 1 1 d .
H326 H 0.4501 0.2197 0.0873 0.0505(8) Uiso 1 1 calc R
C327 C 0.45958(10) 0.29377(14) 0.14690(11) 0.0418(6) Uani 1 1 d .
H327 H 0.4766 0.3322 0.1284 0.0505(8) Uiso 1 1 calc R
C328 C 0.45064(10) 0.30405(15) 0.19772(11) 0.0431(6) Uani 1 1 d .
H328 H 0.4617 0.3497 0.2142 0.0505(8) Uiso 1 1 calc R
C329 C 0.42578(11) 0.24894(14) 0.22548(10) 0.0442(7) Uani 1 1 d .
H329 H 0.4200 0.2565 0.2607 0.0505(8) Uiso 1 1 calc R
C330 C 0.40944(10) 0.18274(14) 0.20144(10) 0.0374(6) Uani 1 1 d .
H330 H 0.3919 0.1451 0.2201 0.0505(8) Uiso 1 1 calc R
C331 C 0.40854(8) 0.08032(13) 0.05593(9) 0.0287(5) Uani 1 1 d .
C332 C 0.38324(9) 0.13728(13) 0.02824(9) 0.0343(5) Uani 1 1 d .
H332 H 0.3669 0.1774 0.0457 0.0505(8) Uiso 1 1 calc R
C333 C 0.38198(9) 0.13534(14) -0.02444(10) 0.0377(6) Uani 1 1 d .
H333 H 0.3653 0.1746 -0.0431 0.0505(8) Uiso 1 1 calc R
C334 C 0.40515(9) 0.07587(15) -0.05000(10) 0.0382(6) Uani 1 1 d .
H334 H 0.4041 0.0744 -0.0862 0.0505(8) Uiso 1 1 calc R
C335 C 0.42984(9) 0.01860(14) -0.02295(9) 0.0350(5) Uani 1 1 d .
H335 H 0.4453 -0.0222 -0.0406 0.0505(8) Uiso 1 1 calc R
C336 C 0.43201(8) 0.02094(13) 0.02988(9) 0.0308(5) Uani 1 1 d .
H336 H 0.4494 -0.0178 0.0484 0.0505(8) Uiso 1 1 calc R
F1 F 0.07748(6) 0.24073(11) 0.11918(7) 0.0613(5) Uani 1 1 d .
H400 H 0.0741(7) 0.3113(12) 0.1093(7) 0.007(5) Uiso 1 1 d .
F2 F 0.05881(7) 0.36389(10) 0.10132(7) 0.0594(5) Uani 1 1 d .
F3 F 0.42071(7) 0.68769(12) 0.38649(7) 0.0661(5) Uani 1 1 d .
H500 H 0.391(3) 0.659(4) 0.378(3) 0.24(4) Uiso 1 1 d .
F4 F 0.34447(8) 0.64549(12) 0.36110(7) 0.0741(6) Uani 1 1 d .
N5 N 0.22470(11) 0.38539(18) 0.16264(13) 0.0752(9) Uani 1 1 d .
C500 C 0.18819(13) 0.41520(18) 0.16410(13) 0.0558(8) Uani 1 1 d .
C501 C 0.14014(12) 0.45513(18) 0.16348(14) 0.0612(9) Uani 1 1 d .
H50A H 0.1446 0.5074 0.1507 0.054(5) Uiso 1 1 calc R
H50B H 0.1272 0.4571 0.1981 0.054(5) Uiso 1 1 calc R
H50C H 0.1165 0.4276 0.1412 0.054(5) Uiso 1 1 calc R
F5 F 0.59737(17) 0.79457(15) 0.15862(11) 0.1255(14) Uani 0.838(3) 1 d P
F6 F 0.65485(7) 0.73909(12) 0.11184(8) 0.0567(6) Uani 0.838(3) 1 d P
Cl1 Cl 0.62504(17) 0.7759(3) 0.1396(2) 0.0478(17) Uani 0.162(3) 1 d P
F8 F 0.13155(10) 0.73676(17) 0.65155(9) 0.0709(7) Uani 0.838(3) 1 d P
F9 F 0.11783(7) 0.86072(11) 0.64954(8) 0.0599(6) Uani 0.838(3) 1 d P
Cl2 Cl 0.11920(13) 0.7815(2) 0.64637(13) 0.0262(12) Uani 0.162(3) 1 d P

loop_
_atom_site_aniso_label
_atom_site_aniso_U_11
_atom_site_aniso_U_22
_atom_site_aniso_U_33
_atom_site_aniso_U_23
_atom_site_aniso_U_13
_atom_site_aniso_U_12
P1 0.0242(3) 0.0263(3) 0.0231(3) -0.0004(2) -0.0021(2) -0.0001(2)
P2 0.0239(3) 0.0258(3) 0.0309(3) -0.0024(2) -0.0025(2) 0.0011(2)
N1 0.0252(10) 0.0289(10) 0.0402(12) -0.0064(9) -0.0036(8) -0.0021(8)
C1 0.0258(11) 0.0332(12) 0.0235(12) 0.0015(9) -0.0017(9) -0.0002(9)
C2 0.0294(12) 0.0369(13) 0.0379(15) -0.0012(11) -0.0044(10) -0.0018(10)
C3 0.0281(13) 0.0555(17) 0.0403(16) -0.0077(12) -0.0063(11) -0.0027(12)
C4 0.0313(14) 0.0652(19) 0.0487(17) -0.0011(14) -0.0108(12) 0.0148(13)
C5 0.0457(16) 0.0434(16) 0.066(2) 0.0102(14) -0.0128(14) 0.0105(13)
C6 0.0329(13) 0.0342(13) 0.0454(16) 0.0058(11) -0.0073(11) 0.0021(11)
C7 0.0299(12) 0.0272(11) 0.0273(12) -0.0018(9) 0.0036(9) -0.0049(9)
C8 0.0426(14) 0.0402(13) 0.0262(13) -0.0006(10) 0.0022(11) -0.0051(11)
C9 0.0640(19) 0.0547(17) 0.0268(14) -0.0049(12) 0.0081(13) -0.0105(15)
C10 0.0576(19) 0.0502(16) 0.0470(18) -0.0188(14) 0.0221(15) -0.0108(14)
C11 0.0350(14) 0.0477(16) 0.061(2) -0.0213(14) 0.0114(13) 0.0006(12)
C12 0.0336(13) 0.0368(13) 0.0435(16) -0.0097(11) 0.0012(11) -0.0002(11)
C13 0.0247(11) 0.0363(12) 0.0282(13) 0.0057(10) 0.0015(9) 0.0065(10)
C14 0.0426(15) 0.0351(13) 0.0411(16) 0.0060(11) 0.0081(12) 0.0069(11)
C15 0.0496(17) 0.0409(15) 0.063(2) 0.0181(14) 0.0125(15) 0.0062(13)
C16 0.0375(15) 0.072(2) 0.0500(19) 0.0302(16) 0.0057(13) 0.0067(14)
C17 0.0372(15) 0.088(2) 0.0302(15) 0.0107(15) -0.0038(12) -0.0020(15)
C18 0.0311(13) 0.0593(17) 0.0273(13) 0.0031(12) -0.0015(10) -0.0049(12)
C19 0.0326(12) 0.0268(11) 0.0350(14) -0.0013(10) 0.0031(10) 0.0011(10)
C20 0.0466(16) 0.0429(15) 0.0415(16) 0.0034(12) -0.0007(12) -0.0027(12)
C21 0.080(2) 0.0539(17) 0.0345(17) 0.0056(13) -0.0006(15) -0.0011(17)
C22 0.085(2) 0.0388(15) 0.050(2) 0.0058(13) 0.0263(17) -0.0010(16)
C23 0.0570(18) 0.0404(15) 0.064(2) 0.0007(14) 0.0180(16) -0.0113(14)
C24 0.0477(16) 0.0444(15) 0.0474(17) -0.0013(13) 0.0036(13) -0.0112(13)
C25 0.0278(12) 0.0247(11) 0.0346(13) -0.0039(9) -0.0018(10) -0.0003(9)
C26 0.0314(13) 0.0408(14) 0.0470(16) -0.0096(12) -0.0016(11) 0.0006(11)
C27 0.0408(15) 0.0464(15) 0.0529(18) -0.0169(13) 0.0083(13) 0.0040(13)
C28 0.0595(18) 0.0320(13) 0.0371(15) -0.0074(11) -0.0022(13) 0.0024(12)
C29 0.0442(15) 0.0326(13) 0.0438(16) -0.0079(11) -0.0155(12) 0.0010(11)
C30 0.0300(12) 0.0325(12) 0.0412(15) -0.0048(11) -0.0051(11) 0.0039(10)
C31 0.0255(11) 0.0249(11) 0.0332(13) -0.0042(9) -0.0010(9) -0.0015(9)
C32 0.0323(13) 0.0321(12) 0.0366(14) 0.0000(10) 0.0012(10) -0.0001(10)
C33 0.0394(14) 0.0312(13) 0.0450(16) 0.0048(11) -0.0045(12) 0.0011(11)
C34 0.0373(14) 0.0285(12) 0.0608(19) 0.0034(12) -0.0043(13) 0.0046(11)
C35 0.0371(14) 0.0386(14) 0.0547(18) 0.0001(12) 0.0109(13) 0.0094(12)
C36 0.0365(14) 0.0361(13) 0.0435(16) 0.0025(11) 0.0059(11) 0.0051(11)
P3 0.0227(3) 0.0308(3) 0.0306(3) 0.0009(2) 0.0001(2) 0.0000(2)
P4 0.0230(3) 0.0330(3) 0.0392(4) 0.0016(3) 0.0016(3) -0.0016(2)
N2 0.0252(10) 0.0397(11) 0.0467(13) -0.0087(10) 0.0031(9) -0.0041(9)
C101 0.0259(12) 0.0418(14) 0.0340(14) 0.0065(11) 0.0030(10) 0.0059(10)
C102 0.0310(13) 0.0627(17) 0.0354(15) 0.0007(13) 0.0023(11) 0.0058(12)
C103 0.0394(16) 0.105(3) 0.0330(16) 0.0183(17) 0.0061(12) 0.0173(17)
C104 0.0472(18) 0.079(2) 0.059(2) 0.0387(18) 0.0197(16) 0.0198(17)
C105 0.0473(17) 0.0491(17) 0.075(2) 0.0264(16) 0.0182(16) 0.0071(14)
C106 0.0415(15) 0.0378(14) 0.0501(17) 0.0082(12) 0.0042(12) 0.0003(12)
C107 0.0272(12) 0.0358(12) 0.0295(13) 0.0008(10) 0.0007(10) 0.0010(10)
C108 0.0300(13) 0.0416(14) 0.0496(17) -0.0043(12) -0.0020(11) -0.0023(11)
C109 0.0223(13) 0.073(2) 0.059(2) -0.0149(16) -0.0055(12) 0.0038(13)
C110 0.0369(16) 0.088(2) 0.0444(18) -0.0007(16) -0.0075(13) 0.0301(16)
C111 0.0538(19) 0.066(2) 0.065(2) 0.0235(17) 0.0051(16) 0.0248(16)
C112 0.0366(15) 0.0485(16) 0.0610(19) 0.0194(14) 0.0029(13) 0.0070(12)
C113 0.0275(12) 0.0291(11) 0.0319(13) 0.0021(10) -0.0002(10) -0.0008(9)
C114 0.0347(13) 0.0408(14) 0.0354(14) 0.0010(11) -0.0024(11) 0.0009(11)
C115 0.0501(16) 0.0509(16) 0.0310(15) -0.0018(12) 0.0004(12) -0.0012(13)
C116 0.0528(17) 0.0433(15) 0.0404(16) -0.0052(12) 0.0124(13) 0.0050(13)
C117 0.0440(15) 0.0407(14) 0.0422(16) 0.0012(12) 0.0065(12) 0.0116(12)
C118 0.0388(14) 0.0363(13) 0.0329(14) 0.0032(10) 0.0002(11) 0.0053(11)
C119 0.0227(12) 0.0495(15) 0.0487(17) 0.0060(13) 0.0016(11) -0.0034(11)
C120 0.0378(15) 0.0578(17) 0.0463(17) 0.0013(14) 0.0030(12) -0.0078(13)
C121 0.0321(14) 0.079(2) 0.0458(18) 0.0024(15) 0.0038(12) -0.0049(14)
C122 0.0413(17) 0.086(2) 0.054(2) 0.0233(18) 0.0055(14) 0.0022(16)
C123 0.056(2) 0.063(2) 0.067(2) 0.0256(18) 0.0063(17) 0.0002(16)
C124 0.0433(16) 0.0500(17) 0.057(2) 0.0142(14) 0.0068(14) 0.0041(13)
C125 0.0272(12) 0.0295(12) 0.0400(14) -0.0030(10) -0.0001(10) -0.0025(10)
C126 0.0278(13) 0.0596(17) 0.0484(17) 0.0103(14) 0.0000(12) 0.0000(12)
C127 0.0385(15) 0.0532(17) 0.0564(19) 0.0184(14) -0.0072(13) -0.0035(13)
C128 0.0385(15) 0.0344(14) 0.079(2) 0.0062(14) -0.0058(15) 0.0056(12)
C129 0.0371(15) 0.0480(16) 0.075(2) 0.0130(15) 0.0149(14) 0.0130(13)
C130 0.0360(14) 0.0394(14) 0.0585(19) 0.0095(13) 0.0126(13) 0.0089(12)
C131 0.0324(13) 0.0257(12) 0.0496(16) 0.0019(11) -0.0041(11) 0.0001(10)
C132 0.0363(14) 0.0392(14) 0.0548(18) -0.0044(12) 0.0042(12) -0.0024(11)
C133 0.0592(19) 0.0433(16) 0.063(2) -0.0109(14) 0.0057(16) 0.0030(14)
C134 0.066(2) 0.0332(15) 0.079(2) -0.0141(15) -0.0238(18) 0.0031(14)
C135 0.0432(17) 0.0409(16) 0.103(3) -0.0196(17) -0.0192(18) -0.0023(14)
C136 0.0342(15) 0.0388(15) 0.084(2) -0.0082(15) -0.0053(14) -0.0016(12)
P5 0.0285(3) 0.0266(3) 0.0273(3) -0.0031(2) 0.0020(2) -0.0024(2)
P6 0.0283(3) 0.0289(3) 0.0275(3) -0.0034(2) 0.0034(2) -0.0023(2)
N3 0.0309(11) 0.0367(11) 0.0322(11) -0.0067(9) 0.0066(9) -0.0078(9)
C201 0.0256(11) 0.0311(12) 0.0280(12) -0.0019(9) 0.0006(9) -0.0047(9)
C202 0.0294(12) 0.0344(12) 0.0325(13) -0.0055(10) 0.0018(10) -0.0012(10)
C203 0.0309(13) 0.0519(15) 0.0344(14) -0.0088(12) 0.0030(11) -0.0028(12)
C204 0.0364(14) 0.0614(17) 0.0293(14) -0.0006(12) -0.0003(11) -0.0105(13)
C205 0.0419(15) 0.0479(15) 0.0367(15) 0.0092(12) -0.0043(12) -0.0092(12)
C206 0.0353(13) 0.0340(13) 0.0385(15) 0.0007(11) 0.0011(11) -0.0008(11)
C207 0.0312(12) 0.0255(11) 0.0307(13) -0.0018(9) -0.0026(10) 0.0009(9)
C208 0.0332(13) 0.0339(13) 0.0399(15) -0.0032(11) 0.0032(11) -0.0063(10)
C209 0.0414(15) 0.0345(13) 0.0455(16) -0.0027(11) -0.0017(12) -0.0095(11)
C210 0.0651(19) 0.0323(13) 0.0396(16) -0.0065(11) -0.0094(14) -0.0120(13)
C211 0.070(2) 0.0382(14) 0.0343(15) -0.0094(12) 0.0050(14) -0.0047(14)
C212 0.0431(14) 0.0323(12) 0.0317(14) -0.0015(10) 0.0037(11) -0.0049(11)
C213 0.0392(13) 0.0297(12) 0.0236(12) -0.0022(9) 0.0044(10) 0.0017(10)
C214 0.0367(14) 0.0397(14) 0.0335(14) 0.0055(11) 0.0000(11) 0.0004(11)
C215 0.0388(15) 0.0571(17) 0.0362(15) 0.0020(13) -0.0011(12) 0.0058(13)
C216 0.0629(19) 0.0402(14) 0.0298(14) 0.0013(11) -0.0041(13) 0.0164(13)
C217 0.0615(18) 0.0326(13) 0.0409(16) 0.0016(11) 0.0061(13) 0.0034(13)
C218 0.0442(15) 0.0304(12) 0.0379(15) -0.0020(11) 0.0046(11) -0.0022(11)
C219 0.0272(12) 0.0305(12) 0.0339(13) -0.0088(10) 0.0055(10) -0.0062(10)
C220 0.0354(13) 0.0322(12) 0.0419(15) -0.0058(11) 0.0061(11) -0.0055(10)
C221 0.0393(15) 0.0354(13) 0.060(2) -0.0181(13) 0.0129(13) -0.0066(11)
C222 0.0391(15) 0.0540(17) 0.0425(17) -0.0226(13) 0.0113(12) -0.0130(13)
C223 0.0382(14) 0.0559(17) 0.0335(15) -0.0110(12) 0.0034(11) -0.0109(13)
C224 0.0307(13) 0.0426(14) 0.0305(13) -0.0065(11) 0.0014(10) -0.0045(11)
C225 0.0362(13) 0.0334(12) 0.0266(13) 0.0004(10) 0.0064(10) 0.0017(10)
C226 0.0362(14) 0.0391(14) 0.0470(16) 0.0032(12) -0.0007(12) 0.0006(11)
C227 0.0336(14) 0.0536(17) 0.0585(19) 0.0117(14) -0.0001(13) 0.0058(12)
C228 0.0520(18) 0.0491(16) 0.0484(18) 0.0109(13) 0.0043(14) 0.0182(14)
C229 0.0627(19) 0.0361(14) 0.0364(15) 0.0031(11) 0.0023(13) 0.0109(13)
C230 0.0480(15) 0.0353(13) 0.0280(13) -0.0008(10) 0.0050(11) -0.0004(11)
C231 0.0217(11) 0.0297(11) 0.0309(13) -0.0019(9) 0.0036(9) 0.0010(9)
C232 0.0284(12) 0.0329(12) 0.0320(13) -0.0026(10) 0.0000(10) -0.0004(10)
C233 0.0281(12) 0.0305(12) 0.0398(15) -0.0021(10) 0.0024(10) -0.0022(10)
C234 0.0358(13) 0.0354(13) 0.0332(14) 0.0008(10) 0.0079(11) 0.0004(11)
C235 0.0341(13) 0.0388(13) 0.0272(13) -0.0049(10) 0.0027(10) 0.0024(11)
C236 0.0272(12) 0.0327(12) 0.0330(13) -0.0044(10) 0.0042(10) -0.0004(10)
P7 0.0275(3) 0.0299(3) 0.0240(3) 0.0005(2) 0.0015(2) 0.0012(2)
P8 0.0303(3) 0.0273(3) 0.0243(3) -0.0012(2) 0.0011(2) -0.0006(2)
N4 0.0327(11) 0.0375(11) 0.0267(11) -0.0015(8) 0.0051(8) -0.0049(9)
C301 0.0255(11) 0.0300(11) 0.0281(12) 0.0023(9) 0.0025(9) 0.0033(9)
C302 0.0286(12) 0.0307(12) 0.0292(13) -0.0005(9) 0.0033(10) 0.0010(10)
C303 0.0369(13) 0.0381(13) 0.0270(13) 0.0011(10) 0.0056(10) 0.0030(11)
C304 0.0327(13) 0.0378(13) 0.0368(15) 0.0050(11) 0.0098(11) 0.0022(11)
C305 0.0321(13) 0.0355(13) 0.0447(16) 0.0050(11) 0.0009(11) -0.0017(11)
C306 0.0332(13) 0.0374(13) 0.0344(14) 0.0017(11) -0.0042(10) -0.0001(11)
C307 0.0423(14) 0.0375(13) 0.0242(12) 0.0057(10) 0.0069(10) 0.0076(11)
C308 0.0588(17) 0.0371(14) 0.0333(15) 0.0046(11) 0.0120(12) 0.0097(13)
C309 0.092(3) 0.0416(16) 0.0472(19) 0.0126(13) 0.0216(17) 0.0273(17)
C310 0.071(2) 0.077(2) 0.052(2) 0.0309(17) 0.0215(17) 0.045(2)
C311 0.0436(17) 0.080(2) 0.0495(19) 0.0275(16) 0.0089(14) 0.0213(16)
C312 0.0339(14) 0.0538(16) 0.0369(15) 0.0121(12) 0.0032(11) 0.0091(12)
C313 0.0240(11) 0.0345(12) 0.0301(13) -0.0043(10) 0.0031(9) -0.0038(10)
C314 0.0236(11) 0.0487(14) 0.0289(13) -0.0026(11) -0.0011(10) -0.0052(10)
C315 0.0309(13) 0.0707(19) 0.0274(14) -0.0087(12) -0.0003(10) -0.0149(13)
C316 0.0432(15) 0.0516(16) 0.0443(17) -0.0214(13) 0.0092(13) -0.0122(13)
C317 0.0467(16) 0.0391(14) 0.0518(18) -0.0107(13) 0.0117(13) -0.0021(12)
C318 0.0370(14) 0.0368(13) 0.0370(15) -0.0055(11) 0.0015(11) 0.0031(11)
C319 0.0373(13) 0.0289(11) 0.0247(12) -0.0048(9) -0.0025(10) 0.0006(10)
C320 0.0366(13) 0.0395(13) 0.0277(13) -0.0028(10) -0.0021(10) -0.0001(11)
C321 0.0354(14) 0.0545(16) 0.0334(14) -0.0011(12) -0.0034(11) 0.0056(12)
C322 0.0459(16) 0.0514(16) 0.0337(15) -0.0015(12) -0.0061(12) 0.0136(13)
C323 0.0603(18) 0.0338(13) 0.0349(15) 0.0032(11) -0.0066(13) 0.0049(13)
C324 0.0444(15) 0.0333(13) 0.0329(14) -0.0005(10) -0.0049(11) 0.0011(11)
C325 0.0303(12) 0.0278(11) 0.0294(13) -0.0025(9) -0.0012(10) 0.0010(9)
C326 0.0416(14) 0.0320(12) 0.0355(15) -0.0045(10) 0.0065(11) -0.0029(11)
C327 0.0462(15) 0.0328(13) 0.0465(17) -0.0023(11) 0.0044(13) -0.0060(12)
C328 0.0536(17) 0.0327(13) 0.0426(16) -0.0075(11) -0.0081(13) -0.0020(12)
C329 0.0659(19) 0.0372(14) 0.0293(14) -0.0069(11) -0.0024(13) 0.0032(13)
C330 0.0489(15) 0.0320(12) 0.0313(14) 0.0005(10) 0.0013(11) -0.0014(11)
C331 0.0288(12) 0.0322(12) 0.0252(12) 0.0002(9) 0.0018(9) -0.0022(10)
C332 0.0388(14) 0.0332(12) 0.0310(14) 0.0010(10) 0.0023(10) 0.0056(11)
C333 0.0409(14) 0.0398(14) 0.0323(14) 0.0040(11) -0.0026(11) 0.0042(11)
C334 0.0397(14) 0.0503(15) 0.0246(13) 0.0003(11) 0.0021(10) -0.0009(12)
C335 0.0346(13) 0.0411(13) 0.0295(13) -0.0050(10) 0.0049(10) 0.0036(11)
C336 0.0286(12) 0.0343(12) 0.0295(13) -0.0011(10) 0.0005(10) 0.0026(10)
F1 0.0634(11) 0.0735(12) 0.0468(10) -0.0156(9) -0.0035(8) 0.0162(9)
F2 0.0677(12) 0.0591(11) 0.0518(11) -0.0084(9) 0.0135(9) -0.0055(9)
F3 0.0641(12) 0.0954(14) 0.0389(10) -0.0116(9) 0.0048(9) 0.0046(11)
F4 0.0735(13) 0.1013(15) 0.0475(12) -0.0084(10) -0.0014(10) 0.0024(11)
N5 0.0479(17) 0.078(2) 0.100(3) -0.0108(18) 0.0065(16) 0.0027(15)
C500 0.057(2) 0.0531(18) 0.057(2) -0.0043(15) 0.0026(16) -0.0125(16)
C501 0.0563(19) 0.0525(18) 0.075(2) -0.0068(16) 0.0128(17) -0.0035(15)
F5 0.245(4) 0.0652(16) 0.0692(19) 0.0057(13) 0.077(2) 0.059(2)
F6 0.0451(12) 0.0729(14) 0.0524(13) 0.0258(11) 0.0098(9) 0.0118(10)
Cl1 0.048(3) 0.047(3) 0.048(3) 0.015(2) 0.004(2) 0.004(2)
F8 0.0955(19) 0.0572(17) 0.0598(16) -0.0050(12) -0.0040(13) 0.0112(15)
F9 0.0565(13) 0.0570(13) 0.0659(15) -0.0005(10) -0.0059(10) 0.0106(10)
Cl2 0.032(2) 0.022(2) 0.0240(18) 0.0053(14) 0.0053(14) 0.0069(15)

loop_
_atom_type_symbol
_atom_type_description
_atom_type_scat_dispersion_real
_atom_type_scat_dispersion_imag
_atom_type_scat_source
C C 0.0033 0.0016 'International Tables Vol C Tables 4.2.6.8 and 6.1.1.4'
H H 0.0000 0.0000 'International Tables Vol C Tables 4.2.6.8 and 6.1.1.4'
N N 0.0061 0.0033 'International Tables Vol C Tables 4.2.6.8 and 6.1.1.4'
F F 0.0171 0.0103 'International Tables Vol C Tables 4.2.6.8 and 6.1.1.4'
P P 0.1023 0.0942 'International Tables Vol C Tables 4.2.6.8 and 6.1.1.4'
Cl Cl 0.1484 0.1585 'International Tables Vol C Tables 4.2.6.8 and 6.1.1.4'

loop_
_geom_angle_atom_site_label_1
_geom_angle_atom_site_label_2
_geom_angle_atom_site_label_3
_geom_angle
N1 P1 C13 113.15(11)
N1 P1 C1 107.39(10)
C13 P1 C1 107.97(10)
N1 P1 C7 114.06(10)
C13 P1 C7 105.86(11)
C1 P1 C7 108.18(11)
N1 P2 C19 111.27(11)
N1 P2 C25 107.74(11)
C19 P2 C25 110.26(11)
N1 P2 C31 116.02(10)
C19 P2 C31 105.54(11)
C25 P2 C31 105.84(11)
P2 N1 P1 145.08(13)
C2 C1 C6 119.7(2)
C2 C1 P1 121.32(18)
C6 C1 P1 118.96(17)
C3 C2 C1 120.1(2)
C2 C3 C4 119.8(2)
C5 C4 C3 121.0(2)
C4 C5 C6 119.7(3)
C5 C6 C1 119.7(2)
C8 C7 C12 119.8(2)
C8 C7 P1 121.81(18)
C12 C7 P1 118.26(18)
C9 C8 C7 119.7(3)
C10 C9 C8 120.5(3)
C9 C10 C11 120.5(3)
C12 C11 C10 119.7(3)
C11 C12 C7 120.0(3)
C18 C13 C14 119.5(2)
C18 C13 P1 120.50(19)
C14 C13 P1 119.98(19)
C15 C14 C13 120.2(3)
C16 C15 C14 119.6(3)
C15 C16 C17 121.2(3)
C16 C17 C18 119.5(3)
C13 C18 C17 119.9(3)
C20 C19 C24 119.0(2)
C20 C19 P2 120.11(19)
C24 C19 P2 120.7(2)
C19 C20 C21 120.2(3)
C22 C21 C20 120.5(3)
C21 C22 C23 120.2(3)
C22 C23 C24 119.8(3)
C23 C24 C19 120.2(3)
C30 C25 C26 119.4(2)
C30 C25 P2 120.25(18)
C26 C25 P2 120.37(18)
C25 C26 C27 119.5(2)
C28 C27 C26 120.9(2)
C27 C28 C29 119.8(2)
C30 C29 C28 120.1(2)
C29 C30 C25 120.4(2)
C36 C31 C32 119.2(2)
C36 C31 P2 121.11(19)
C32 C31 P2 119.56(17)
C33 C32 C31 120.5(2)
C34 C33 C32 119.7(2)
C35 C34 C33 120.7(2)
C34 C35 C36 120.0(2)
C31 C36 C35 119.9(2)
N2 P3 C113 114.39(11)
N2 P3 C107 108.88(11)
C113 P3 C107 108.00(11)
N2 P3 C101 109.63(12)
C113 P3 C101 106.76(11)
C107 P3 C101 109.05(11)
N2 P4 C131 105.48(11)
N2 P4 C119 114.29(12)
C131 P4 C119 111.50(12)
N2 P4 C125 113.32(11)
C131 P4 C125 104.80(11)
C119 P4 C125 107.10(12)
P3 N2 P4 145.94(14)
C106 C101 C102 119.3(2)
C106 C101 P3 120.9(2)
C102 C101 P3 119.8(2)
C103 C102 C101 119.7(3)
C104 C103 C102 120.6(3)
C103 C104 C105 120.0(3)
C104 C105 C106 120.8(3)
C105 C106 C101 119.4(3)
C108 C107 C112 120.3(2)
C108 C107 P3 121.18(19)
C112 C107 P3 118.46(18)
C107 C108 C109 119.3(3)
C110 C109 C108 120.5(3)
C109 C110 C111 120.7(3)
C110 C111 C112 119.9(3)
C111 C112 C107 119.3(3)
C114 C113 C118 119.5(2)
C114 C113 P3 122.11(18)
C118 C113 P3 117.94(18)
C115 C114 C113 120.0(2)
C116 C115 C114 120.0(3)
C117 C116 C115 120.4(2)
C118 C117 C116 120.2(2)
C117 C118 C113 119.9(2)
C124 C119 C120 119.2(3)
C124 C119 P4 122.4(2)
C120 C119 P4 118.4(2)
C121 C120 C119 120.6(3)
C120 C121 C122 119.0(3)
C123 C122 C121 120.9(3)
C122 C123 C124 121.1(3)
C119 C124 C123 119.2(3)
C126 C125 C130 119.1(2)
C126 C125 P4 118.90(19)
C130 C125 P4 121.8(2)
C125 C126 C127 121.2(2)
C128 C127 C126 119.0(3)
C127 C128 C129 121.0(3)
C130 C129 C128 119.5(3)
C129 C130 C125 120.3(3)
C136 C131 C132 120.1(3)
C136 C131 P4 119.9(2)
C132 C131 P4 119.72(19)
C133 C132 C131 119.6(3)
C134 C133 C132 120.1(3)
C135 C134 C133 120.1(3)
C134 C135 C136 120.6(3)
C131 C136 C135 119.6(3)
N3 P5 C207 108.22(11)
N3 P5 C201 115.15(11)
C207 P5 C201 107.75(11)
N3 P5 C213 111.52(11)
C207 P5 C213 106.90(11)
C201 P5 C213 106.95(11)
N3 P6 C219 114.98(10)
N3 P6 C231 108.03(11)
C219 P6 C231 108.45(11)
N3 P6 C225 109.37(11)
C219 P6 C225 107.54(11)
C231 P6 C225 108.30(10)
P6 N3 P5 138.18(13)
C202 C201 C206 119.4(2)
C202 C201 P5 121.05(18)
C206 C201 P5 119.47(18)
C203 C202 C201 120.2(2)
C204 C203 C202 119.8(2)
C203 C204 C205 120.6(3)
C204 C205 C206 120.4(3)
C205 C206 C201 119.6(2)
C208 C207 C212 119.8(2)
C208 C207 P5 120.87(18)
C212 C207 P5 119.05(18)
C209 C208 C207 120.0(2)
C210 C209 C208 119.5(2)
C209 C210 C211 121.3(2)
C212 C211 C210 119.3(3)
C211 C212 C207 120.0(2)
C214 C213 C218 119.7(2)
C214 C213 P5 119.33(18)
C218 C213 P5 120.92(19)
C215 C214 C213 119.2(2)
C214 C215 C216 120.6(3)
C217 C216 C215 120.6(2)
C216 C217 C218 119.7(2)
C217 C218 C213 120.2(2)
C220 C219 C224 119.9(2)
C220 C219 P6 120.1(2)
C224 C219 P6 119.35(18)
C221 C220 C219 119.5(3)
C222 C221 C220 120.0(3)
C221 C222 C223 120.5(2)
C224 C223 C222 120.2(3)
C223 C224 C219 119.8(2)
C226 C225 C230 119.4(2)
C226 C225 P6 121.16(18)
C230 C225 P6 119.39(19)
C227 C226 C225 120.2(2)
C228 C227 C226 119.9(3)
C229 C228 C227 120.4(3)
C228 C229 C230 120.1(3)
C229 C230 C225 119.9(3)
C236 C231 C232 119.4(2)
C236 C231 P6 118.88(17)
C232 C231 P6 121.75(18)
C233 C232 C231 119.9(2)
C234 C233 C232 120.3(2)
C233 C234 C235 120.1(2)
C234 C235 C236 120.0(2)
C235 C236 C231 120.3(2)
N4 P7 C313 114.84(10)
N4 P7 C307 110.62(11)
C313 P7 C307 108.97(11)
N4 P7 C301 107.62(11)
C313 P7 C301 107.08(11)
C307 P7 C301 107.40(11)
N4 P8 C319 110.17(11)
N4 P8 C331 114.36(11)
C319 P8 C331 108.14(11)
N4 P8 C325 109.84(11)
C319 P8 C325 104.16(11)
C331 P8 C325 109.67(11)
P7 N4 P8 137.83(13)
C302 C301 C306 119.5(2)
C302 C301 P7 118.97(17)
C306 C301 P7 121.54(18)
C303 C302 C301 119.9(2)
C304 C303 C302 120.0(2)
C305 C304 C303 120.7(2)
C304 C305 C306 119.3(2)
C305 C306 C301 120.6(2)
C308 C307 C312 119.5(2)
C308 C307 P7 118.9(2)
C312 C307 P7 121.44(19)
C309 C308 C307 119.8(3)
C310 C309 C308 120.2(3)
C309 C310 C311 120.5(3)
C310 C311 C312 120.1(3)
C311 C312 C307 119.8(3)
C314 C313 C318 119.5(2)
C314 C313 P7 121.96(18)
C318 C313 P7 118.07(19)
C315 C314 C313 119.4(2)
C316 C315 C314 120.3(3)
C317 C316 C315 120.3(2)
C316 C317 C318 120.3(3)
C317 C318 C313 120.1(3)
C324 C319 C320 119.9(2)
C324 C319 P8 120.51(19)
C320 C319 P8 119.56(18)
C321 C320 C319 119.9(2)
C320 C321 C322 120.2(3)
C323 C322 C321 120.4(2)
C322 C323 C324 120.1(2)
C319 C324 C323 119.6(2)
C326 C325 C330 119.8(2)
C326 C325 P8 122.47(18)
C330 C325 P8 117.08(18)
C327 C326 C325 119.6(2)
C328 C327 C326 120.0(2)
C327 C328 C329 121.0(2)
C330 C329 C328 119.5(2)
C329 C330 C325 120.1(2)
C336 C331 C332 119.5(2)
C336 C331 P8 119.93(18)
C332 C331 P8 120.30(18)
C333 C332 C331 120.2(2)
C332 C333 C334 119.9(2)
C335 C334 C333 120.4(2)
C336 C335 C334 120.0(2)
C335 C336 C331 120.0(2)
N5 C500 C501 177.3(4)
F5 Cl1 F6 167.0(6)
F8 Cl2 F9 155.4(4)

loop_
_geom_bond_atom_site_label_1
_geom_bond_atom_site_label_2
_geom_bond_distance
P1 N1 1.5791(19)
P1 C13 1.800(2)
P1 C1 1.801(2)
P1 C7 1.803(2)
P2 N1 1.5739(19)
P2 C19 1.797(2)
P2 C25 1.799(2)
P2 C31 1.801(2)
C1 C2 1.390(3)
C1 C6 1.397(3)
C2 C3 1.377(3)
C3 C4 1.380(4)
C4 C5 1.376(4)
C5 C6 1.388(3)
C7 C8 1.391(3)
C7 C12 1.394(3)
C8 C9 1.385(4)
C9 C10 1.372(4)
C10 C11 1.387(4)
C11 C12 1.387(3)
C13 C18 1.384(3)
C13 C14 1.401(3)
C14 C15 1.387(4)
C15 C16 1.374(4)
C16 C17 1.377(4)
C17 C18 1.402(4)
C19 C20 1.373(4)
C19 C24 1.400(3)
C20 C21 1.394(4)
C21 C22 1.365(4)
C22 C23 1.377(5)
C23 C24 1.387(4)
C25 C30 1.393(3)
C25 C26 1.393(3)
C26 C27 1.395(4)
C27 C28 1.369(4)
C28 C29 1.388(4)
C29 C30 1.384(3)
C31 C36 1.392(3)
C31 C32 1.393(3)
C32 C33 1.388(3)
C33 C34 1.380(4)
C34 C35 1.374(4)
C35 C36 1.397(3)
P3 N2 1.570(2)
P3 C113 1.794(2)
P3 C107 1.796(2)
P3 C101 1.800(2)
P4 N2 1.581(2)
P4 C131 1.796(3)
P4 C119 1.799(3)
P4 C125 1.802(2)
C101 C106 1.395(4)
C101 C102 1.397(4)
C102 C103 1.391(4)
C103 C104 1.367(5)
C104 C105 1.374(5)
C105 C106 1.390(4)
C107 C108 1.383(3)
C107 C112 1.392(3)
C108 C109 1.387(4)
C109 C110 1.365(4)
C110 C111 1.376(4)
C111 C112 1.389(4)
C113 C114 1.392(3)
C113 C118 1.404(3)
C114 C115 1.388(4)
C115 C116 1.385(4)
C116 C117 1.383(4)
C117 C118 1.381(3)
C119 C124 1.376(4)
C119 C120 1.412(4)
C120 C121 1.379(4)
C121 C122 1.382(4)
C122 C123 1.357(5)
C123 C124 1.396(4)
C125 C126 1.378(4)
C125 C130 1.394(3)
C126 C127 1.382(4)
C127 C128 1.378(4)
C128 C129 1.384(4)
C129 C130 1.381(4)
C131 C136 1.383(3)
C131 C132 1.393(4)
C132 C133 1.393(4)
C133 C134 1.381(4)
C134 C135 1.374(5)
C135 C136 1.390(4)
P5 N3 1.590(2)
P5 C207 1.790(2)
P5 C201 1.792(2)
P5 C213 1.795(2)
P6 N3 1.579(2)
P6 C219 1.799(2)
P6 C231 1.805(2)
P6 C225 1.806(2)
C201 C202 1.395(3)
C201 C206 1.401(3)
C202 C203 1.392(3)
C203 C204 1.375(4)
C204 C205 1.381(4)
C205 C206 1.386(4)
C207 C208 1.391(3)
C207 C212 1.393(3)
C208 C209 1.391(3)
C209 C210 1.366(4)
C210 C211 1.391(4)
C211 C212 1.383(3)
C213 C214 1.393(3)
C213 C218 1.399(3)
C214 C215 1.381(4)
C215 C216 1.382(4)
C216 C217 1.371(4)
C217 C218 1.383(4)
C219 C220 1.394(3)
C219 C224 1.398(3)
C220 C221 1.394(3)
C221 C222 1.378(4)
C222 C223 1.384(4)
C223 C224 1.381(3)
C225 C226 1.392(3)
C225 C230 1.397(3)
C226 C227 1.390(4)
C227 C228 1.386(4)
C228 C229 1.377(4)
C229 C230 1.395(4)
C231 C236 1.391(3)
C231 C232 1.400(3)
C232 C233 1.388(3)
C233 C234 1.384(3)
C234 C235 1.384(3)
C235 C236 1.389(3)
P7 N4 1.579(2)
P7 C313 1.793(2)
P7 C307 1.797(2)
P7 C301 1.804(2)
P8 N4 1.585(2)
P8 C319 1.795(2)
P8 C331 1.797(2)
P8 C325 1.798(2)
C301 C302 1.389(3)
C301 C306 1.397(3)
C302 C303 1.389(3)
C303 C304 1.386(3)
C304 C305 1.383(4)
C305 C306 1.387(3)
C307 C308 1.392(4)
C307 C312 1.393(4)
C308 C309 1.392(4)
C309 C310 1.370(5)
C310 C311 1.378(5)
C311 C312 1.389(4)
C313 C314 1.395(3)
C313 C318 1.398(3)
C314 C315 1.391(3)
C315 C316 1.385(4)
C316 C317 1.369(4)
C317 C318 1.383(3)
C319 C324 1.389(3)
C319 C320 1.395(3)
C320 C321 1.378(3)
C321 C322 1.383(4)
C322 C323 1.377(4)
C323 C324 1.392(4)
C325 C326 1.394(3)
C325 C330 1.396(3)
C326 C327 1.392(3)
C327 C328 1.371(4)
C328 C329 1.386(4)
C329 C330 1.384(3)
C331 C336 1.398(3)
C331 C332 1.400(3)
C332 C333 1.382(3)
C333 C334 1.390(3)
C334 C335 1.387(3)
C335 C336 1.387(3)
N5 C500 1.111(4)
C500 C501 1.466(4)
F5 Cl1 0.960(5)
F6 Cl1 1.268(6)
F8 Cl2 0.859(3)
F9 Cl2 1.385(5)
